data_2233366
loop_
_publ_author_name
'Choi, Hyeong'
'Shim, Yong Suk'
'Han, Byung Hee'
'Kang, Sung Kwon'
'Sung, Chang Keun'

_publ_section_title
;
 1-(3-Hydroxyphenyl)-3-(3-methoxyphenyl)thiourea
;
_journal_coeditor_code BH2409
_journal_issue 2
_journal_name_full 'Acta Crystallographica Section E'
_journal_page_first o530
_journal_paper_doi 10.1107/S1600536812002553
_journal_volume 68
_journal_year 2012
_chemical_formula_iupac 'C14 H14 N2 O2 S'
_chemical_formula_moiety 'C14 H14 N2 O2 S'
_chemical_formula_sum 'C14 H14 N2 O2 S'
_chemical_formula_weight 274.33
_chemical_melting_point 401
_chemical_name_systematic
;
1-(3-Hydroxyphenyl)-3-(3-methoxyphenyl)thiourea
;
_space_group_IT_number 2
_symmetry_cell_setting triclinic
_symmetry_space_group_name_Hall '-P 1'
_symmetry_space_group_name_H-M 'P -1'
_atom_sites_solution_hydrogens geom
_atom_sites_solution_primary direct
_atom_sites_solution_secondary difmap
_audit_creation_method 'WinGX routine CIF_UPDATE'
_cell_angle_alpha 103.055(2)
_cell_angle_beta 100.0330(10)
_cell_angle_gamma 90.5080(10)
_cell_formula_units_Z 2
_cell_length_a 6.9925(4)
_cell_length_b 9.8666(6)
_cell_length_c 10.4238(6)
_cell_measurement_reflns_used 5768
_cell_measurement_temperature 296(2)
_cell_measurement_theta_max 27.37
_cell_measurement_theta_min 2.58
_cell_volume 688.99(7)
_computing_cell_refinement 'SAINT (Bruker, 2002)'
_computing_data_collection 'SMART (Bruker, 2002)'
_computing_data_reduction 'SAINT (Bruker, 2002)'
_computing_molecular_graphics 'ORTEP-3 for Windows (Farrugia, 1997)'
_computing_publication_material 'WinGX (Farrugia, 1999)'
_computing_structure_refinement 'SHELXL97 (Sheldrick, 2008)'
_computing_structure_solution 'SHELXS97 (Sheldrick, 2008)'
_diffrn_ambient_temperature 296(2)
_diffrn_measured_fraction_theta_full 0.999
_diffrn_measured_fraction_theta_max 0.999
_diffrn_measurement_device_type 'Bruker SMART CCD area-detector'
_diffrn_measurement_method '\f and \w scans'
_diffrn_radiation_monochromator graphite
_diffrn_radiation_type MoK\a
_diffrn_radiation_wavelength 0.71073
_diffrn_reflns_av_R_equivalents 0.0458
_diffrn_reflns_limit_h_max 9
_diffrn_reflns_limit_h_min -9
_diffrn_reflns_limit_k_max 13
_diffrn_reflns_limit_k_min -13
_diffrn_reflns_limit_l_max 13
_diffrn_reflns_limit_l_min -13
_diffrn_reflns_number 26807
_diffrn_reflns_theta_full 28.33
_diffrn_reflns_theta_max 28.33
_diffrn_reflns_theta_min 2.04
_exptl_absorpt_coefficient_mu 0.234
_exptl_absorpt_correction_T_max 0.975
_exptl_absorpt_correction_T_min 0.956
_exptl_absorpt_correction_type multi-scan
_exptl_absorpt_process_details '(SADABS; Bruker, 2002)'
_exptl_crystal_colour colourless
_exptl_crystal_density_diffrn 1.322
_exptl_crystal_density_method 'not measured'
_exptl_crystal_description block
_exptl_crystal_F_000 288
_exptl_crystal_size_max 0.2
_exptl_crystal_size_mid 0.17
_exptl_crystal_size_min 0.08
_refine_diff_density_max 0.179
_refine_diff_density_min -0.204
_refine_ls_extinction_method none
_refine_ls_goodness_of_fit_ref 1.011
_refine_ls_hydrogen_treatment mixed
_refine_ls_matrix_type full
_refine_ls_number_constraints 0
_refine_ls_number_parameters 184
_refine_ls_number_reflns 3419
_refine_ls_number_restraints 0
_refine_ls_restrained_S_all 1.011
_refine_ls_R_factor_all 0.0508
_refine_ls_R_factor_gt 0.0361
_refine_ls_shift/su_max 0
_refine_ls_shift/su_mean 0
_refine_ls_structure_factor_coef Fsqd
_refine_ls_weighting_details 'calc w=1/[\s^2^(Fo^2^)+(0.0503P)^2^] where P=(Fo^2^+2Fc^2^)/3'
_refine_ls_weighting_scheme calc
_refine_ls_wR_factor_ref 0.0972
_reflns_number_gt 2503
_reflns_number_total 3419
_reflns_threshold_expression I>2\s(I)
_cod_data_source_file bh2409.cif
_cod_data_source_block I
_cod_database_code 2233366
_cod_database_fobs_code 2233366

loop_
_symmetry_equiv_pos_as_xyz
'x, y, z'
'-x, -y, -z'

loop_
_atom_site_type_symbol
_atom_site_label
_atom_site_fract_x
_atom_site_fract_y
_atom_site_fract_z
_atom_site_U_iso_or_equiv
_atom_site_adp_type
_atom_site_calc_flag
_atom_site_refinement_flags
_atom_site_occupancy
C C1 0.24836(18) 0.58574(16) 0.14956(13) 0.0403(3) Uani d . 1
H H1 0.2357 0.6671 0.2123 0.048 Uiso calc R 1
C C2 0.23577(19) 0.58682(17) 0.01519(14) 0.0438(4) Uani d . 1
C C3 0.2516(2) 0.46570(19) -0.07750(15) 0.0501(4) Uani d . 1
H H3 0.2405 0.4666 -0.1675 0.06 Uiso calc R 1
C C4 0.2838(2) 0.34340(19) -0.03709(16) 0.0544(4) Uani d . 1
H H4 0.2945 0.2617 -0.1001 0.065 Uiso calc R 1
C C5 0.3005(2) 0.34057(17) 0.09647(16) 0.0491(4) Uani d . 1
H H5 0.3253 0.258 0.1239 0.059 Uiso calc R 1
C C6 0.28010(19) 0.46141(16) 0.18824(13) 0.0395(3) Uani d . 1
N N7 0.29788(18) 0.46161(13) 0.32718(12) 0.0439(3) Uani d . 1
H H7 0.387(2) 0.5124(16) 0.3796(16) 0.053(5) Uiso d . 1
C C8 0.19730(19) 0.37739(14) 0.37909(13) 0.0359(3) Uani d . 1
S S9 0.26879(6) 0.36711(4) 0.53992(4) 0.04690(14) Uani d . 1
N N10 0.04156(17) 0.30682(13) 0.29859(12) 0.0412(3) Uani d . 1
H H10 0.007(2) 0.3295(17) 0.2288(16) 0.050(5) Uiso d . 1
C C11 -0.07082(19) 0.19821(14) 0.32679(13) 0.0376(3) Uani d . 1
C C12 0.0066(2) 0.07050(14) 0.32391(13) 0.0397(3) Uani d . 1
H H12 0.1324 0.0564 0.3077 0.048 Uiso calc R 1
C C13 -0.1033(2) -0.03815(15) 0.34530(13) 0.0407(3) Uani d . 1
C C14 -0.2904(2) -0.01681(17) 0.36628(16) 0.0530(4) Uani d . 1
H H14 -0.366 -0.0894 0.3783 0.064 Uiso calc R 1
C C15 -0.3659(2) 0.11175(19) 0.3695(2) 0.0643(5) Uani d . 1
H H15 -0.4917 0.1257 0.3858 0.077 Uiso calc R 1
C C16 -0.2575(2) 0.22180(17) 0.34868(17) 0.0542(4) Uani d . 1
H H16 -0.3097 0.3083 0.3496 0.065 Uiso calc R 1
O O17 0.20472(17) 0.70305(13) -0.03543(11) 0.0593(3) Uani d . 1
C C18 0.2042(3) 0.8340(2) 0.0567(2) 0.0800(6) Uani d . 1
H H18A 0.1815 0.9061 0.0082 0.12 Uiso calc R 1
H H18B 0.3277 0.8528 0.116 0.12 Uiso calc R 1
H H18C 0.1031 0.8313 0.1078 0.12 Uiso calc R 1
O O19 -0.01696(17) -0.16246(11) 0.34188(11) 0.0543(3) Uani d . 1
H H19 -0.080(3) -0.213(3) 0.385(2) 0.110(8) Uiso d . 1

loop_
_atom_site_aniso_label
_atom_site_aniso_U_11
_atom_site_aniso_U_22
_atom_site_aniso_U_33
_atom_site_aniso_U_12
_atom_site_aniso_U_13
_atom_site_aniso_U_23
C1 0.0375(7) 0.0498(9) 0.0336(7) -0.0083(6) 0.0027(6) 0.0126(6)
C2 0.0341(7) 0.0620(10) 0.0381(8) -0.0061(6) 0.0013(6) 0.0216(7)
C3 0.0393(8) 0.0787(12) 0.0317(8) -0.0072(7) 0.0041(6) 0.0136(8)
C4 0.0491(9) 0.0648(11) 0.0425(9) -0.0062(8) 0.0096(7) -0.0022(8)
C5 0.0487(8) 0.0509(9) 0.0470(9) -0.0063(7) 0.0066(7) 0.0121(8)
C6 0.0344(7) 0.0515(9) 0.0319(7) -0.0131(6) 0.0010(5) 0.0127(6)
N7 0.0487(7) 0.0492(8) 0.0318(6) -0.0212(6) -0.0042(5) 0.0148(6)
C8 0.0411(7) 0.0333(7) 0.0328(7) -0.0049(6) 0.0015(6) 0.0108(6)
S9 0.0577(2) 0.0490(2) 0.0323(2) -0.02053(17) -0.00393(16) 0.01601(16)
N10 0.0430(6) 0.0451(7) 0.0356(7) -0.0136(5) -0.0051(5) 0.0197(6)
C11 0.0402(7) 0.0392(8) 0.0317(7) -0.0112(6) -0.0015(6) 0.0116(6)
C12 0.0420(7) 0.0418(8) 0.0348(7) -0.0067(6) 0.0060(6) 0.0092(6)
C13 0.0525(8) 0.0371(8) 0.0303(7) -0.0087(6) 0.0023(6) 0.0077(6)
C14 0.0492(9) 0.0516(10) 0.0594(10) -0.0168(7) 0.0060(7) 0.0193(8)
C15 0.0391(8) 0.0711(12) 0.0908(14) -0.0043(8) 0.0140(8) 0.0339(11)
C16 0.0448(8) 0.0510(10) 0.0710(11) 0.0011(7) 0.0076(8) 0.0249(8)
O17 0.0678(7) 0.0717(8) 0.0435(6) 0.0008(6) 0.0024(5) 0.0301(6)
C18 0.1086(16) 0.0616(13) 0.0721(14) -0.0002(11) 0.0033(12) 0.0304(11)
O19 0.0752(8) 0.0382(6) 0.0528(7) -0.0032(5) 0.0191(6) 0.0121(5)

loop_
_atom_type_symbol
_atom_type_description
_atom_type_scat_dispersion_real
_atom_type_scat_dispersion_imag
_atom_type_scat_source
C C 0.0033 0.0016 'International Tables Vol C Tables 4.2.6.8 and 6.1.1.4'
H H 0 0 'International Tables Vol C Tables 4.2.6.8 and 6.1.1.4'
N N 0.0061 0.0033 'International Tables Vol C Tables 4.2.6.8 and 6.1.1.4'
O O 0.0106 0.006 'International Tables Vol C Tables 4.2.6.8 and 6.1.1.4'
S S 0.1246 0.1234 'International Tables Vol C Tables 4.2.6.8 and 6.1.1.4'

loop_
_geom_angle_atom_site_label_1
_geom_angle_atom_site_label_2
_geom_angle_atom_site_label_3
_geom_angle
C6 C1 C2 118.81(14)
C6 C1 H1 120.6
C2 C1 H1 120.6
O17 C2 C3 115.33(13)
O17 C2 C1 124.32(15)
C3 C2 C1 120.35(14)
C4 C3 C2 119.98(14)
C4 C3 H3 120
C2 C3 H3 120
C3 C4 C5 120.59(15)
C3 C4 H4 119.7
C5 C4 H4 119.7
C6 C5 C4 119.14(15)
C6 C5 H5 120.4
C4 C5 H5 120.4
C5 C6 C1 121.10(13)
C5 C6 N7 120.30(14)
C1 C6 N7 118.56(13)
C8 N7 C6 126.11(12)
C8 N7 H7 116.8(11)
C6 N7 H7 116.7(11)
N10 C8 N7 116.72(12)
N10 C8 S9 123.46(10)
N7 C8 S9 119.81(10)
C8 N10 C11 125.96(12)
C8 N10 H10 116.2(11)
C11 N10 H10 117.9(11)
C12 C11 C16 121.41(13)
C12 C11 N10 119.07(12)
C16 C11 N10 119.42(13)
C11 C12 C13 119.98(13)
C11 C12 H12 120
C13 C12 H12 120
O19 C13 C14 123.60(13)
O19 C13 C12 117.00(13)
C14 C13 C12 119.40(14)
C15 C14 C13 120.02(14)
C15 C14 H14 120
C13 C14 H14 120
C14 C15 C16 121.26(15)
C14 C15 H15 119.4
C16 C15 H15 119.4
C11 C16 C15 117.91(15)
C11 C16 H16 121
C15 C16 H16 121
C2 O17 C18 118.09(13)
O17 C18 H18A 109.5
O17 C18 H18B 109.5
H18A C18 H18B 109.5
O17 C18 H18C 109.5
H18A C18 H18C 109.5
H18B C18 H18C 109.5
C13 O19 H19 108.9(15)

loop_
_geom_bond_atom_site_label_1
_geom_bond_atom_site_label_2
_geom_bond_distance
C1 C6 1.3834(19)
C1 C2 1.3904(18)
C1 H1 0.93
C2 O17 1.3706(18)
C2 C3 1.376(2)
C3 C4 1.373(2)
C3 H3 0.93
C4 C5 1.383(2)
C4 H4 0.93
C5 C6 1.376(2)
C5 H5 0.93
C6 N7 1.4314(17)
N7 C8 1.3429(17)
N7 H7 0.832(16)
C8 N10 1.3338(16)
C8 S9 1.6900(13)
N10 C11 1.4353(16)
N10 H10 0.807(16)
C11 C12 1.3721(19)
C11 C16 1.376(2)
C12 C13 1.3938(18)
C12 H12 0.93
C13 O19 1.3677(17)
C13 C14 1.374(2)
C14 C15 1.374(2)
C14 H14 0.93
C15 C16 1.397(2)
C15 H15 0.93
C16 H16 0.93
O17 C18 1.425(2)
C18 H18A 0.96
C18 H18B 0.96
C18 H18C 0.96
O19 H19 0.90(2)

loop_
_geom_hbond_atom_site_label_D
_geom_hbond_atom_site_label_H
_geom_hbond_atom_site_label_A
_geom_hbond_site_symmetry_A
_geom_hbond_distance_DH
_geom_hbond_distance_HA
_geom_hbond_distance_DA
_geom_hbond_angle_DHA
_geom_hbond_publ_flag
N7 H7 S9 2_666 0.832(16) 2.588(16) 3.3683(12) 156.8(14) yes
N10 H10 O17 2_565 0.807(16) 2.239(16) 2.9547(16) 148.0(15) yes
O19 H19 S9 2_556 0.90(2) 2.35(3) 3.2424(12) 170(2) yes

loop_
_cod_related_entry_id
_cod_related_entry_database
_cod_related_entry_code
1 ChemSpider 1042542
